data_4021702
loop_
_publ_author_name
'T. Santhosh Kumar'
'Andreas S. Madsen'
'Jesper Wengel'
'Patrick J. Hrdlicka'

_publ_contact_author_address
;
 University of Southern Denmark
 Department of Chemistry
 Campusvej 55
 5230 Odense
 Denmark
;
_publ_contact_author_email adb@chem.sdu.dk
_publ_contact_author_fax '+45 6615 8780'
_publ_contact_author_name 'Andrew D. Bond'
_publ_contact_author_phone '+45 6650 2545'
_publ_section_title
;
 Synthesis and Hybridization Studies of 2'-Amino-\a-L-LNA
 and Tetracyclic "Locked LNA"
;
_journal_name_full 'Journal of Organic Chemistry'
_journal_page_first 4188
_journal_page_last 4201
_journal_paper_doi 10.1021/jo060331f
_journal_volume 71
_journal_year 2006
_chemical_absolute_configuration syn
_chemical_formula_moiety 'C13 H14 F3 N3 O6, 2.25(H2 O)'
_chemical_formula_sum 'C13 H18.5 F3 N3 O8.25'
_chemical_formula_weight 405.81
_space_group_IT_number 4
_symmetry_cell_setting monoclinic
_symmetry_space_group_name_Hall 'P 2yb'
_symmetry_space_group_name_H-M 'P 1 21 1'
_atom_sites_solution_hydrogens geom
_atom_sites_solution_primary direct
_atom_sites_solution_secondary difmap
_audit_creation_method 'SHELXL-97 plus manual editing'
_cell_angle_alpha 90.00
_cell_angle_beta 103.735(6)
_cell_angle_gamma 90.00
_cell_formula_units_Z 4
_cell_length_a 6.3331(9)
_cell_length_b 20.910(4)
_cell_length_c 13.268(3)
_cell_measurement_reflns_used 1174
_cell_measurement_temperature 180(2)
_cell_measurement_theta_max 19.91
_cell_measurement_theta_min 2.51
_cell_volume 1706.8(6)
_computing_cell_refinement 'SAINT v.7.06a (Bruker, 2003)'
_computing_data_collection 'APEX2 v.1.0-22 (Bruker-Nonius, 2004)'
_computing_data_reduction 'SAINT v.7.06a (Bruker, 2003)'
_computing_molecular_graphics 'SHELXTL v.6.10 (Sheldrick, 2000)'
_computing_publication_material 'SHELXTL v.6.10 (Sheldrick, 2000)'
_computing_structure_refinement 'SHELXTL v.6.10 (Sheldrick, 2000)'
_computing_structure_solution 'SHELXTL v.6.10 (Sheldrick, 2000)'
_diffrn_ambient_temperature 180(2)
_diffrn_measured_fraction_theta_full 0.980
_diffrn_measured_fraction_theta_max 0.980
_diffrn_measurement_device_type 'Bruker-Nonius X8APEX-II CCD'
_diffrn_measurement_method 'thin-slice \w and \f scans'
_diffrn_radiation_monochromator graphite
_diffrn_radiation_source 'fine-focus sealed tube'
_diffrn_radiation_type MoK\a
_diffrn_radiation_wavelength 0.71073
_diffrn_reflns_av_R_equivalents 0.0589
_diffrn_reflns_av_sigmaI/netI 0.0784
_diffrn_reflns_limit_h_max 5
_diffrn_reflns_limit_h_min -6
_diffrn_reflns_limit_k_max 18
_diffrn_reflns_limit_k_min -22
_diffrn_reflns_limit_l_max 14
_diffrn_reflns_limit_l_min -14
_diffrn_reflns_number 7778
_diffrn_reflns_theta_full 22.29
_diffrn_reflns_theta_max 22.29
_diffrn_reflns_theta_min 3.71
_diffrn_standards_number 0
_exptl_absorpt_coefficient_mu 0.151
_exptl_absorpt_correction_T_max 0.999
_exptl_absorpt_correction_T_min 0.668
_exptl_absorpt_correction_type multi-scan
_exptl_absorpt_process_details
;
 SADABS v.2.10 (Sheldrick, 2003) 
 Ratio of minimum to maximum apparent transmission:  0.668504
;
_exptl_crystal_colour colourless
_exptl_crystal_density_diffrn 1.579
_exptl_crystal_density_method 'not measured'
_exptl_crystal_description lath
_exptl_crystal_F_000 842
_exptl_crystal_size_max 0.50
_exptl_crystal_size_mid 0.20
_exptl_crystal_size_min 0.01
_refine_diff_density_max 0.701
_refine_diff_density_min -0.589
_refine_diff_density_rms 0.114
_refine_ls_abs_structure_details
;
 Absolute structure not determined. 
 Friedel opposites (1459) merged.
;
_refine_ls_extinction_coef 0.065(11)
_refine_ls_extinction_expression Fc^*^=kFc[1+0.001xFc^2^\l^3^/sin(2\q)]^-1/4^
_refine_ls_extinction_method SHELXL
_refine_ls_goodness_of_fit_ref 1.063
_refine_ls_hydrogen_treatment constr
_refine_ls_matrix_type full
_refine_ls_number_parameters 313
_refine_ls_number_reflns 2199
_refine_ls_number_restraints 1
_refine_ls_restrained_S_all 1.062
_refine_ls_R_factor_all 0.1181
_refine_ls_R_factor_gt 0.0899
_refine_ls_shift/su_max 0.000
_refine_ls_shift/su_mean 0.000
_refine_ls_structure_factor_coef Fsqd
_refine_ls_weighting_details 'calc w=1/[\s^2^(Fo^2^)+(0.1621P)^2^+4.6861P] where P=(Fo^2^+2Fc^2^)/3'
_refine_ls_weighting_scheme calc
_refine_ls_wR_factor_gt 0.2369
_refine_ls_wR_factor_ref 0.2551
_reflns_number_gt 1619
_reflns_number_total 2199
_reflns_threshold_expression I>2\s(I)
_cod_data_source_file jo060331fsi20060216_073742.cif
_cod_original_sg_symbol_H-M 'P 21'
_cod_original_formula_sum 'C13 H18.50 F3 N3 O8.25'
_cod_database_code 4021702

loop_
_symmetry_equiv_pos_as_xyz
'x, y, z'
'-x, y+1/2, -z'

loop_
_atom_site_label
_atom_site_type_symbol
_atom_site_fract_x
_atom_site_fract_y
_atom_site_fract_z
_atom_site_U_iso_or_equiv
_atom_site_adp_type
_atom_site_occupancy
_atom_site_symmetry_multiplicity
_atom_site_calc_flag
_atom_site_refinement_flags
O1W O 0.9989(16) 0.0933(5) 0.3491(8) 0.043(3) Uiso 1 1 d .
H1W H 1.0264 0.0782 0.2949 0.064 Uiso 1 1 d R
H2W H 1.1132 0.0843 0.3936 0.064 Uiso 1 1 d R
O2W O 0.7253(17) 0.1881(5) 0.1085(8) 0.049(3) Uiso 1 1 d .
H3W H 0.6522 0.1933 0.1530 0.074 Uiso 1 1 d R
H4W H 0.6421 0.2015 0.0536 0.074 Uiso 1 1 d R
O3W O 0.216(5) 0.1296(16) 0.050(2) 0.089(9) Uiso 0.50 1 d P
H5W H 0.1789 0.1665 0.0632 0.134 Uiso 0.50 1 d PR
H6W H 0.2234 0.1279 -0.0127 0.134 Uiso 0.50 1 d PR
O4W O 0.615(2) 0.0188(6) 0.3336(10) 0.068(4) Uiso 1 1 d .
H7W H 0.7286 0.0404 0.3375 0.101 Uiso 1 1 d R
H8W H 0.5545 0.0304 0.3803 0.101 Uiso 1 1 d R
O5W O 0.101(3) 0.2453(10) 0.0903(14) 0.110(6) Uiso 1 1 d .
H9W H 0.2084 0.2340 0.1375 0.166 Uiso 1 1 d R
H10W H -0.0148 0.2277 0.0953 0.166 Uiso 1 1 d R
F1_1 F 0.4566(19) 0.3777(5) 0.2433(9) 0.074(3) Uani 1 1 d .
F2_1 F 0.7722(19) 0.3416(6) 0.2526(9) 0.094(4) Uani 1 1 d .
F3_1 F 0.5119(18) 0.3238(5) 0.1188(7) 0.067(3) Uani 1 1 d .
O1_1 O 0.1846(13) 0.5457(5) 0.0280(6) 0.028(2) Uani 1 1 d .
O2_1 O 0.7537(14) 0.6245(5) 0.1922(7) 0.032(2) Uani 1 1 d .
O3_1 O 0.4556(13) 0.4648(5) -0.1438(7) 0.032(2) Uani 1 1 d .
H3_1 H 0.4334 0.4818 -0.2028 0.048 Uiso 1 1 d R
O4_1 O 0.6046(15) 0.5619(5) 0.4972(7) 0.039(3) Uani 1 1 d .
O5_1 O -0.0896(14) 0.5434(7) -0.1725(8) 0.058(4) Uani 1 1 d .
H5_1 H -0.1286 0.5707 -0.1342 0.087 Uiso 1 1 d R
O6_1 O 0.8439(16) 0.4504(6) 0.1759(8) 0.055(3) Uani 1 1 d .
N1_1 N 0.4502(16) 0.5656(5) 0.1847(7) 0.022(3) Uiso 1 1 d .
N2_1 N 0.5096(16) 0.4567(5) 0.0676(8) 0.025(3) Uiso 1 1 d .
N3_1 N 0.6712(17) 0.5919(6) 0.3421(8) 0.029(3) Uiso 1 1 d .
H3N_1 H 0.7848 0.6133 0.3770 0.035 Uiso 1 1 calc R
C2_1 C 0.635(2) 0.5932(7) 0.2378(10) 0.029(3) Uiso 1 1 d .
C4_1 C 0.548(2) 0.5602(7) 0.3998(10) 0.028(3) Uiso 1 1 d .
C5_1 C 0.353(2) 0.5302(7) 0.3423(10) 0.024(3) Uiso 1 1 d .
C6_1 C 0.317(2) 0.5332(6) 0.2389(9) 0.021(3) Uiso 1 1 d .
H6A_1 H 0.1922 0.5119 0.1992 0.025 Uiso 1 1 calc R
C7_1 C 0.207(2) 0.4971(7) 0.3962(11) 0.032(3) Uiso 1 1 d .
H7A_1 H 0.0988 0.4727 0.3458 0.049 Uiso 1 1 calc R
H7B_1 H 0.1336 0.5286 0.4305 0.049 Uiso 1 1 calc R
H7C_1 H 0.2920 0.4679 0.4481 0.049 Uiso 1 1 calc R
C8_1 C 0.663(2) 0.4311(8) 0.1435(11) 0.034(4) Uiso 1 1 d .
C9_1 C 0.606(2) 0.3690(8) 0.1870(12) 0.037(4) Uiso 1 1 d .
C1'_1 C 0.4058(19) 0.5641(7) 0.0704(9) 0.023(3) Uiso 1 1 d .
H1A_1 H 0.4273 0.6082 0.0454 0.028 Uiso 1 1 calc R
C2'_1 C 0.538(2) 0.5191(7) 0.0246(11) 0.033(4) Uiso 1 1 d .
H2A_1 H 0.6916 0.5324 0.0292 0.040 Uiso 1 1 calc R
C3'_1 C 0.392(2) 0.5141(7) -0.0854(10) 0.028(3) Uiso 1 1 d .
H3A_1 H 0.3726 0.5560 -0.1228 0.034 Uiso 1 1 calc R
C4'_1 C 0.189(2) 0.4945(7) -0.0431(11) 0.029(3) Uiso 1 1 d .
C5'_1 C -0.019(2) 0.4849(8) -0.1153(11) 0.033(4) Uiso 1 1 d .
H5A_1 H -0.1286 0.4719 -0.0770 0.040 Uiso 1 1 calc R
H5B_1 H -0.0069 0.4502 -0.1644 0.040 Uiso 1 1 calc R
C5''_1 C 0.275(2) 0.4339(8) 0.0212(11) 0.033(3) Uiso 1 1 d .
H5C_1 H 0.1951 0.4252 0.0756 0.040 Uiso 1 1 calc R
H5D_1 H 0.2702 0.3956 -0.0231 0.040 Uiso 1 1 calc R
F1_2 F 0.915(2) 0.4280(6) 0.5039(9) 0.086(4) Uani 1 1 d .
F2_2 F 0.7878(18) 0.4465(4) 0.6371(8) 0.062(3) Uani 1 1 d .
F3_2 F 0.6042(17) 0.3922(6) 0.5116(8) 0.074(3) Uani 1 1 d .
O1_2 O 0.5351(13) 0.2255(5) 0.7264(6) 0.029(2) Uani 1 1 d .
O2_2 O 0.9464(15) 0.1545(6) 0.5640(8) 0.045(3) Uani 1 1 d .
O3_2 O 0.9813(14) 0.3041(5) 0.9027(7) 0.040(3) Uani 1 1 d .
H3_2 H 1.0176 0.2860 0.9607 0.059 Uiso 1 1 d R
O4_2 O 0.4783(16) 0.2059(6) 0.2584(7) 0.049(3) Uani 1 1 d .
O5_2 O 0.4478(15) 0.2320(5) 0.9262(7) 0.039(3) Uani 1 1 d .
H5_2 H 0.3891 0.2004 0.8915 0.058 Uiso 1 1 d R
O6_2 O 1.0679(17) 0.3183(6) 0.5868(9) 0.056(3) Uani 1 1 d .
N1_2 N 0.6429(15) 0.2085(5) 0.5689(7) 0.021(2) Uiso 1 1 d .
N2_2 N 0.8270(16) 0.3151(5) 0.6893(8) 0.025(3) Uiso 1 1 d .
N3_2 N 0.7061(17) 0.1802(6) 0.4111(8) 0.028(3) Uiso 1 1 d .
H3N_2 H 0.7903 0.1619 0.3755 0.034 Uiso 1 1 calc R
C2_2 C 0.777(2) 0.1783(7) 0.5165(10) 0.025(3) Uiso 1 1 d .
C4_2 C 0.525(2) 0.2065(8) 0.3564(11) 0.036(4) Uiso 1 1 d .
C5_2 C 0.380(2) 0.2362(6) 0.4149(9) 0.023(3) Uiso 1 1 d .
C6_2 C 0.445(2) 0.2347(7) 0.5180(10) 0.024(3) Uiso 1 1 d .
H6A_2 H 0.3524 0.2520 0.5579 0.028 Uiso 1 1 calc R
C7_2 C 0.166(2) 0.2648(8) 0.3578(12) 0.039(4) Uiso 1 1 d .
H7A_2 H 0.0909 0.2828 0.4080 0.059 Uiso 1 1 calc R
H7B_2 H 0.0751 0.2314 0.3172 0.059 Uiso 1 1 calc R
H7C_2 H 0.1922 0.2986 0.3112 0.059 Uiso 1 1 calc R
C8_2 C 0.920(2) 0.3417(8) 0.6184(11) 0.033(3) Uiso 1 1 d .
C9_2 C 0.807(3) 0.4046(9) 0.5662(13) 0.047(4) Uiso 1 1 d .
C1'_2 C 0.714(2) 0.2066(7) 0.6838(10) 0.026(3) Uiso 1 1 d .
H1A_2 H 0.7576 0.1619 0.7063 0.031 Uiso 1 1 calc R
C2'_2 C 0.897(2) 0.2514(7) 0.7305(10) 0.031(3) Uiso 1 1 d .
H2A_2 H 1.0458 0.2378 0.7260 0.037 Uiso 1 1 calc R
C3'_2 C 0.858(2) 0.2572(7) 0.8413(11) 0.032(4) Uiso 1 1 d .
H3A_2 H 0.8666 0.2150 0.8775 0.038 Uiso 1 1 calc R
C4'_2 C 0.621(2) 0.2800(7) 0.7986(10) 0.025(3) Uiso 1 1 d .
C5'_2 C 0.472(2) 0.2896(7) 0.8686(10) 0.024(3) Uiso 1 1 d .
H5A_2 H 0.5294 0.3245 0.9181 0.029 Uiso 1 1 calc R
H5B_2 H 0.3277 0.3030 0.8269 0.029 Uiso 1 1 calc R
C5''_2 C 0.646(2) 0.3365(7) 0.7317(10) 0.029(3) Uiso 1 1 d .
H5C_2 H 0.5130 0.3439 0.6762 0.035 Uiso 1 1 calc R
H5D_2 H 0.6829 0.3760 0.7734 0.035 Uiso 1 1 calc R

loop_
_atom_site_aniso_label
_atom_site_aniso_U_11
_atom_site_aniso_U_22
_atom_site_aniso_U_33
_atom_site_aniso_U_23
_atom_site_aniso_U_13
_atom_site_aniso_U_12
F1_1 0.094(8) 0.064(7) 0.072(7) 0.025(6) 0.034(6) 0.011(7)
F2_1 0.080(7) 0.083(8) 0.089(8) 0.049(7) -0.037(6) 0.012(7)
F3_1 0.102(8) 0.046(7) 0.041(5) 0.008(5) -0.003(5) -0.015(6)
O1_1 0.021(5) 0.045(7) 0.020(5) -0.003(5) 0.008(4) 0.001(5)
O2_1 0.031(5) 0.031(6) 0.036(5) -0.005(5) 0.015(4) -0.007(5)
O3_1 0.026(5) 0.046(7) 0.024(5) -0.003(5) 0.006(4) 0.018(5)
O4_1 0.036(5) 0.046(7) 0.034(6) 0.009(5) 0.008(4) 0.000(5)
O5_1 0.021(5) 0.112(11) 0.039(6) 0.006(7) 0.002(4) 0.003(6)
O6_1 0.033(6) 0.072(9) 0.048(7) 0.006(6) -0.012(5) -0.004(6)
F1_2 0.110(9) 0.089(9) 0.085(8) 0.041(7) 0.071(7) 0.028(8)
F2_2 0.095(8) 0.033(6) 0.062(6) -0.002(5) 0.027(6) 0.012(5)
F3_2 0.066(6) 0.079(8) 0.068(7) 0.016(6) -0.004(5) -0.001(6)
O1_2 0.020(4) 0.043(7) 0.027(5) -0.017(5) 0.010(4) -0.007(5)
O2_2 0.030(5) 0.069(8) 0.034(6) 0.001(5) 0.002(4) 0.019(5)
O3_2 0.028(5) 0.061(8) 0.027(5) -0.013(5) 0.002(4) -0.008(5)
O4_2 0.038(6) 0.089(9) 0.019(5) -0.007(6) 0.004(4) -0.006(6)
O5_2 0.041(6) 0.050(7) 0.027(5) 0.009(5) 0.012(4) -0.002(5)
O6_2 0.046(6) 0.067(9) 0.062(7) 0.009(7) 0.029(5) 0.018(6)

loop_
_atom_type_symbol
_atom_type_description
_atom_type_scat_dispersion_real
_atom_type_scat_dispersion_imag
_atom_type_scat_source
C C 0.0033 0.0000 'International Tables Vol C Tables 4.2.6.8 and 6.1.1.4'
H H 0.0000 0.0000 'International Tables Vol C Tables 4.2.6.8 and 6.1.1.4'
N N 0.0061 0.0000 'International Tables Vol C Tables 4.2.6.8 and 6.1.1.4'
O O 0.0106 0.0000 'International Tables Vol C Tables 4.2.6.8 and 6.1.1.4'
F F 0.0171 0.0000 'International Tables Vol C Tables 4.2.6.8 and 6.1.1.4'

loop_
_geom_angle_atom_site_label_1
_geom_angle_atom_site_label_2
_geom_angle_atom_site_label_3
_geom_angle
H1W O1W H2W 101.4
H3W O2W H4W 103.3
H5W O3W H6W 109.5
H7W O4W H8W 109.4
H9W O5W H10W 112.6
C4'_1 O1_1 C1'_1 106.9(9)
C3'_1 O3_1 H3_1 101.3
C5'_1 O5_1 H5_1 110.7
C2_1 N1_1 C6_1 119.5(10)
C2_1 N1_1 C1'_1 118.5(10)
C6_1 N1_1 C1'_1 121.6(10)
C8_1 N2_1 C2'_1 121.4(12)
C8_1 N2_1 C5''_1 129.6(12)
C2'_1 N2_1 C5''_1 108.5(10)
C2_1 N3_1 C4_1 126.6(12)
C2_1 N3_1 H3N_1 116.7
C4_1 N3_1 H3N_1 116.7
O2_1 C2_1 N1_1 121.1(12)
O2_1 C2_1 N3_1 122.1(12)
N1_1 C2_1 N3_1 116.3(12)
O4_1 C4_1 N3_1 119.6(12)
O4_1 C4_1 C5_1 124.1(12)
N3_1 C4_1 C5_1 116.3(12)
C6_1 C5_1 C4_1 116.2(12)
C6_1 C5_1 C7_1 123.2(12)
C4_1 C5_1 C7_1 120.6(12)
C5_1 C6_1 N1_1 124.8(11)
C5_1 C6_1 H6A_1 117.6
N1_1 C6_1 H6A_1 117.6
C5_1 C7_1 H7A_1 109.5
C5_1 C7_1 H7B_1 109.5
H7A_1 C7_1 H7B_1 109.5
C5_1 C7_1 H7C_1 109.5
H7A_1 C7_1 H7C_1 109.5
H7B_1 C7_1 H7C_1 109.5
O6_1 C8_1 N2_1 126.9(14)
O6_1 C8_1 C9_1 117.0(14)
N2_1 C8_1 C9_1 116.0(13)
F2_1 C9_1 F3_1 107.1(13)
F2_1 C9_1 F1_1 104.3(13)
F3_1 C9_1 F1_1 102.3(12)
F2_1 C9_1 C8_1 113.4(13)
F3_1 C9_1 C8_1 117.2(12)
F1_1 C9_1 C8_1 111.2(13)
O1_1 C1'_1 N1_1 109.9(9)
O1_1 C1'_1 C2'_1 105.2(11)
N1_1 C1'_1 C2'_1 116.6(11)
O1_1 C1'_1 H1A_1 108.3
N1_1 C1'_1 H1A_1 108.3
C2'_1 C1'_1 H1A_1 108.3
N2_1 C2'_1 C1'_1 106.0(11)
N2_1 C2'_1 C3'_1 102.1(11)
C1'_1 C2'_1 C3'_1 99.4(11)
N2_1 C2'_1 H2A_1 115.7
C1'_1 C2'_1 H2A_1 115.7
C3'_1 C2'_1 H2A_1 115.7
O3_1 C3'_1 C2'_1 112.9(11)
O3_1 C3'_1 C4'_1 111.7(11)
C2'_1 C3'_1 C4'_1 92.1(10)
O3_1 C3'_1 H3A_1 112.8
C2'_1 C3'_1 H3A_1 112.8
C4'_1 C3'_1 H3A_1 112.8
O1_1 C4'_1 C5'_1 112.6(11)
O1_1 C4'_1 C5''_1 107.9(10)
C5'_1 C4'_1 C5''_1 113.4(12)
O1_1 C4'_1 C3'_1 100.7(10)
C5'_1 C4'_1 C3'_1 119.5(12)
C5''_1 C4'_1 C3'_1 101.4(11)
C4'_1 C5'_1 O5_1 110.4(12)
C4'_1 C5'_1 H5A_1 109.6
O5_1 C5'_1 H5A_1 109.6
C4'_1 C5'_1 H5B_1 109.6
O5_1 C5'_1 H5B_1 109.6
H5A_1 C5'_1 H5B_1 108.1
N2_1 C5''_1 C4'_1 98.4(11)
N2_1 C5''_1 H5C_1 112.1
C4'_1 C5''_1 H5C_1 112.1
N2_1 C5''_1 H5D_1 112.1
C4'_1 C5''_1 H5D_1 112.1
H5C_1 C5''_1 H5D_1 109.7
C1'_2 O1_2 C4'_2 105.1(9)
C3'_2 O3_2 H3_2 102.2
C5'_2 O5_2 H5_2 116.8
C2_2 N1_2 C6_2 122.1(10)
C2_2 N1_2 C1'_2 115.8(10)
C6_2 N1_2 C1'_2 121.9(10)
C8_2 N2_2 C5''_2 131.0(12)
C8_2 N2_2 C2'_2 119.6(12)
C5''_2 N2_2 C2'_2 109.2(10)
C4_2 N3_2 C2_2 127.3(12)
C4_2 N3_2 H3N_2 116.4
C2_2 N3_2 H3N_2 116.4
O2_2 C2_2 N3_2 125.4(12)
O2_2 C2_2 N1_2 120.1(11)
N3_2 C2_2 N1_2 114.4(11)
O4_2 C4_2 N3_2 121.3(13)
O4_2 C4_2 C5_2 121.7(12)
N3_2 C4_2 C5_2 117.0(12)
C6_2 C5_2 C4_2 117.0(11)
C6_2 C5_2 C7_2 123.0(12)
C4_2 C5_2 C7_2 120.0(11)
C5_2 C6_2 N1_2 122.0(11)
C5_2 C6_2 H6A_2 119.0
N1_2 C6_2 H6A_2 119.0
C5_2 C7_2 H7A_2 109.5
C5_2 C7_2 H7B_2 109.5
H7A_2 C7_2 H7B_2 109.5
C5_2 C7_2 H7C_2 109.5
H7A_2 C7_2 H7C_2 109.5
H7B_2 C7_2 H7C_2 109.5
O6_2 C8_2 N2_2 125.2(15)
O6_2 C8_2 C9_2 119.4(13)
N2_2 C8_2 C9_2 115.1(13)
F1_2 C9_2 F2_2 111.0(15)
F1_2 C9_2 F3_2 108.2(14)
F2_2 C9_2 F3_2 106.2(14)
F1_2 C9_2 C8_2 110.1(14)
F2_2 C9_2 C8_2 110.7(13)
F3_2 C9_2 C8_2 110.6(13)
O1_2 C1'_2 N1_2 108.8(9)
O1_2 C1'_2 C2'_2 105.6(11)
N1_2 C1'_2 C2'_2 115.0(11)
O1_2 C1'_2 H1A_2 109.1
N1_2 C1'_2 H1A_2 109.1
C2'_2 C1'_2 H1A_2 109.1
N2_2 C2'_2 C1'_2 106.0(10)
N2_2 C2'_2 C3'_2 100.4(11)
C1'_2 C2'_2 C3'_2 99.1(11)
N2_2 C2'_2 H2A_2 116.3
C1'_2 C2'_2 H2A_2 116.3
C3'_2 C2'_2 H2A_2 116.3
O3_2 C3'_2 C2'_2 114.6(12)
O3_2 C3'_2 C4'_2 111.0(12)
C2'_2 C3'_2 C4'_2 92.1(10)
O3_2 C3'_2 H3A_2 112.5
C2'_2 C3'_2 H3A_2 112.5
C4'_2 C3'_2 H3A_2 112.5
C5'_2 C4'_2 O1_2 108.4(10)
C5'_2 C4'_2 C5''_2 115.7(11)
O1_2 C4'_2 C5''_2 106.9(10)
C5'_2 C4'_2 C3'_2 121.1(11)
O1_2 C4'_2 C3'_2 99.8(10)
C5''_2 C4'_2 C3'_2 103.0(11)
O5_2 C5'_2 C4'_2 112.2(11)
O5_2 C5'_2 H5A_2 109.2
C4'_2 C5'_2 H5A_2 109.2
O5_2 C5'_2 H5B_2 109.2
C4'_2 C5'_2 H5B_2 109.2
H5A_2 C5'_2 H5B_2 107.9
N2_2 C5''_2 C4'_2 100.9(11)
N2_2 C5''_2 H5C_2 111.6
C4'_2 C5''_2 H5C_2 111.6
N2_2 C5''_2 H5D_2 111.6
C4'_2 C5''_2 H5D_2 111.6
H5C_2 C5''_2 H5D_2 109.4

loop_
_geom_bond_atom_site_label_1
_geom_bond_atom_site_label_2
_geom_bond_distance
O1W H1W 0.8400
O1W H2W 0.8400
O2W H3W 0.8400
O2W H4W 0.8400
O3W H5W 0.8400
O3W H6W 0.8400
O4W H7W 0.8400
O4W H8W 0.8399
O5W H9W 0.8400
O5W H10W 0.8400
F1_1 C9_1 1.347(17)
F2_1 C9_1 1.327(18)
F3_1 C9_1 1.344(18)
O1_1 C4'_1 1.430(17)
O1_1 C1'_1 1.433(15)
O2_1 C2_1 1.255(16)
O3_1 C3'_1 1.404(16)
O3_1 H3_1 0.8400
O4_1 C4_1 1.257(16)
O5_1 C5'_1 1.45(2)
O5_1 H5_1 0.8399
O6_1 C8_1 1.194(17)
N1_1 C2_1 1.345(17)
N1_1 C6_1 1.406(16)
N1_1 C1'_1 1.475(16)
N2_1 C8_1 1.334(18)
N2_1 C2'_1 1.453(19)
N2_1 C5''_1 1.544(18)
N3_1 C2_1 1.347(17)
N3_1 C4_1 1.386(18)
N3_1 H3N_1 0.8800
C4_1 C5_1 1.432(19)
C5_1 C6_1 1.337(18)
C5_1 C7_1 1.469(19)
C6_1 H6A_1 0.9500
C7_1 H7A_1 0.9800
C7_1 H7B_1 0.9800
C7_1 H7C_1 0.9800
C8_1 C9_1 1.50(2)
C1'_1 C2'_1 1.48(2)
C1'_1 H1A_1 1.0000
C2'_1 C3'_1 1.53(2)
C2'_1 H2A_1 1.0000
C3'_1 C4'_1 1.577(19)
C3'_1 H3A_1 1.0000
C4'_1 C5'_1 1.448(19)
C4'_1 C5''_1 1.55(2)
C5'_1 H5A_1 0.9900
C5'_1 H5B_1 0.9900
C5''_1 H5C_1 0.9900
C5''_1 H5D_1 0.9900
F1_2 C9_2 1.289(19)
F2_2 C9_2 1.312(19)
F3_2 C9_2 1.340(19)
O1_2 C1'_2 1.436(15)
O1_2 C4'_2 1.504(17)
O2_2 C2_2 1.215(16)
O3_2 C3'_2 1.390(18)
O3_2 H3_2 0.8400
O4_2 C4_2 1.263(17)
O5_2 C5'_2 1.455(17)
O5_2 H5_2 0.8400
O6_2 C8_2 1.217(18)
N1_2 C2_2 1.372(17)
N1_2 C6_2 1.388(16)
N1_2 C1'_2 1.484(16)
N2_2 C8_2 1.342(18)
N2_2 C5''_2 1.462(17)
N2_2 C2'_2 1.468(19)
N3_2 C4_2 1.323(18)
N3_2 C2_2 1.364(16)
N3_2 H3N_2 0.8800
C4_2 C5_2 1.472(19)
C5_2 C6_2 1.332(18)
C5_2 C7_2 1.513(19)
C6_2 H6A_2 0.9500
C7_2 H7A_2 0.9800
C7_2 H7B_2 0.9800
C7_2 H7C_2 0.9800
C8_2 C9_2 1.58(2)
C1'_2 C2'_2 1.51(2)
C1'_2 H1A_2 1.0000
C2'_2 C3'_2 1.55(2)
C2'_2 H2A_2 1.0000
C3'_2 C4'_2 1.552(19)
C3'_2 H3A_2 1.0000
C4'_2 C5'_2 1.484(18)
C4'_2 C5''_2 1.51(2)
C5'_2 H5A_2 0.9900
C5'_2 H5B_2 0.9900
C5''_2 H5C_2 0.9900
C5''_2 H5D_2 0.9900

loop_
_geom_torsion_atom_site_label_1
_geom_torsion_atom_site_label_2
_geom_torsion_atom_site_label_3
_geom_torsion_atom_site_label_4
_geom_torsion
C6_1 N1_1 C2_1 O2_1 -177.4(13)
C1'_1 N1_1 C2_1 O2_1 9.4(19)
C6_1 N1_1 C2_1 N3_1 -5.1(18)
C1'_1 N1_1 C2_1 N3_1 -178.3(12)
C4_1 N3_1 C2_1 O2_1 178.4(13)
C4_1 N3_1 C2_1 N1_1 6(2)
C2_1 N3_1 C4_1 O4_1 178.1(14)
C2_1 N3_1 C4_1 C5_1 -5(2)
O4_1 C4_1 C5_1 C6_1 179.7(14)
N3_1 C4_1 C5_1 C6_1 3.2(19)
O4_1 C4_1 C5_1 C7_1 -2(2)
N3_1 C4_1 C5_1 C7_1 -178.1(12)
C4_1 C5_1 C6_1 N1_1 -3(2)
C7_1 C5_1 C6_1 N1_1 178.5(13)
C2_1 N1_1 C6_1 C5_1 3.9(19)
C1'_1 N1_1 C6_1 C5_1 176.9(13)
C2'_1 N2_1 C8_1 O6_1 -10(2)
C5''_1 N2_1 C8_1 O6_1 179.2(15)
C2'_1 N2_1 C8_1 C9_1 175.0(12)
C5''_1 N2_1 C8_1 C9_1 4(2)
O6_1 C8_1 C9_1 F2_1 -4(2)
N2_1 C8_1 C9_1 F2_1 171.9(13)
O6_1 C8_1 C9_1 F3_1 -129.6(15)
N2_1 C8_1 C9_1 F3_1 46.3(18)
O6_1 C8_1 C9_1 F1_1 113.3(16)
N2_1 C8_1 C9_1 F1_1 -70.9(16)
C4'_1 O1_1 C1'_1 N1_1 -128.9(11)
C4'_1 O1_1 C1'_1 C2'_1 -2.7(13)
C2_1 N1_1 C1'_1 O1_1 -167.7(11)
C6_1 N1_1 C1'_1 O1_1 19.3(16)
C2_1 N1_1 C1'_1 C2'_1 72.9(16)
C6_1 N1_1 C1'_1 C2'_1 -100.2(14)
C8_1 N2_1 C2'_1 C1'_1 -102.8(13)
C5''_1 N2_1 C2'_1 C1'_1 70.0(13)
C8_1 N2_1 C2'_1 C3'_1 153.6(12)
C5''_1 N2_1 C2'_1 C3'_1 -33.6(13)
O1_1 C1'_1 C2'_1 N2_1 -67.2(12)
N1_1 C1'_1 C2'_1 N2_1 54.7(15)
O1_1 C1'_1 C2'_1 C3'_1 38.4(13)
N1_1 C1'_1 C2'_1 C3'_1 160.3(11)
N2_1 C2'_1 C3'_1 O3_1 -60.3(13)
C1'_1 C2'_1 C3'_1 O3_1 -169.0(11)
N2_1 C2'_1 C3'_1 C4'_1 54.4(12)
C1'_1 C2'_1 C3'_1 C4'_1 -54.3(12)
C1'_1 O1_1 C4'_1 C5'_1 -161.3(11)
C1'_1 O1_1 C4'_1 C5''_1 72.8(12)
C1'_1 O1_1 C4'_1 C3'_1 -33.0(12)
O3_1 C3'_1 C4'_1 O1_1 169.3(10)
C2'_1 C3'_1 C4'_1 O1_1 53.5(11)
O3_1 C3'_1 C4'_1 C5'_1 -67.0(16)
C2'_1 C3'_1 C4'_1 C5'_1 177.2(14)
O3_1 C3'_1 C4'_1 C5''_1 58.3(13)
C2'_1 C3'_1 C4'_1 C5''_1 -57.4(12)
O1_1 C4'_1 C5'_1 O5_1 57.1(15)
C5''_1 C4'_1 C5'_1 O5_1 179.9(11)
C3'_1 C4'_1 C5'_1 O5_1 -60.6(17)
C8_1 N2_1 C5''_1 C4'_1 168.3(13)
C2'_1 N2_1 C5''_1 C4'_1 -3.7(13)
O1_1 C4'_1 C5''_1 N2_1 -66.8(12)
C5'_1 C4'_1 C5''_1 N2_1 167.9(11)
C3'_1 C4'_1 C5''_1 N2_1 38.5(12)
C4_2 N3_2 C2_2 O2_2 -178.8(15)
C4_2 N3_2 C2_2 N1_2 -1(2)
C6_2 N1_2 C2_2 O2_2 -178.0(13)
C1'_2 N1_2 C2_2 O2_2 -2.9(19)
C6_2 N1_2 C2_2 N3_2 4.2(18)
C1'_2 N1_2 C2_2 N3_2 179.2(11)
C2_2 N3_2 C4_2 O4_2 179.0(14)
C2_2 N3_2 C4_2 C5_2 -1(2)
O4_2 C4_2 C5_2 C6_2 -179.6(14)
N3_2 C4_2 C5_2 C6_2 0.6(19)
O4_2 C4_2 C5_2 C7_2 2(2)
N3_2 C4_2 C5_2 C7_2 -177.4(13)
C4_2 C5_2 C6_2 N1_2 2.3(19)
C7_2 C5_2 C6_2 N1_2 -179.7(13)
C2_2 N1_2 C6_2 C5_2 -5.0(19)
C1'_2 N1_2 C6_2 C5_2 -179.7(12)
C5''_2 N2_2 C8_2 O6_2 -177.9(14)
C2'_2 N2_2 C8_2 O6_2 -3(2)
C5''_2 N2_2 C8_2 C9_2 -4(2)
C2'_2 N2_2 C8_2 C9_2 170.4(11)
O6_2 C8_2 C9_2 F1_2 -9(2)
N2_2 C8_2 C9_2 F1_2 176.5(14)
O6_2 C8_2 C9_2 F2_2 -132.6(15)
N2_2 C8_2 C9_2 F2_2 53.5(17)
O6_2 C8_2 C9_2 F3_2 110.0(16)
N2_2 C8_2 C9_2 F3_2 -63.9(17)
C4'_2 O1_2 C1'_2 N1_2 -125.1(11)
C4'_2 O1_2 C1'_2 C2'_2 -1.1(13)
C2_2 N1_2 C1'_2 O1_2 -165.9(11)
C6_2 N1_2 C1'_2 O1_2 9.2(17)
C2_2 N1_2 C1'_2 C2'_2 75.9(15)
C6_2 N1_2 C1'_2 C2'_2 -109.0(13)
C8_2 N2_2 C2'_2 C1'_2 -107.8(13)
C5''_2 N2_2 C2'_2 C1'_2 68.0(12)
C8_2 N2_2 C2'_2 C3'_2 149.5(12)
C5''_2 N2_2 C2'_2 C3'_2 -34.7(12)
O1_2 C1'_2 C2'_2 N2_2 -66.2(12)
N1_2 C1'_2 C2'_2 N2_2 53.8(14)
O1_2 C1'_2 C2'_2 C3'_2 37.5(13)
N1_2 C1'_2 C2'_2 C3'_2 157.5(11)
N2_2 C2'_2 C3'_2 O3_2 -62.0(14)
C1'_2 C2'_2 C3'_2 O3_2 -170.3(11)
N2_2 C2'_2 C3'_2 C4'_2 52.2(11)
C1'_2 C2'_2 C3'_2 C4'_2 -56.1(12)
C1'_2 O1_2 C4'_2 C5'_2 -163.4(10)
C1'_2 O1_2 C4'_2 C5''_2 71.3(12)
C1'_2 O1_2 C4'_2 C3'_2 -35.7(12)
O3_2 C3'_2 C4'_2 C5'_2 -68.2(17)
C2'_2 C3'_2 C4'_2 C5'_2 174.4(13)
O3_2 C3'_2 C4'_2 O1_2 173.1(10)
C2'_2 C3'_2 C4'_2 O1_2 55.8(11)
O3_2 C3'_2 C4'_2 C5''_2 63.0(13)
C2'_2 C3'_2 C4'_2 C5''_2 -54.3(12)
O1_2 C4'_2 C5'_2 O5_2 56.9(13)
C5''_2 C4'_2 C5'_2 O5_2 177.0(11)
C3'_2 C4'_2 C5'_2 O5_2 -57.4(17)
C8_2 N2_2 C5''_2 C4'_2 174.8(13)
C2'_2 N2_2 C5''_2 C4'_2 -0.3(13)
C5'_2 C4'_2 C5''_2 N2_2 170.1(10)
O1_2 C4'_2 C5''_2 N2_2 -69.1(11)
C3'_2 C4'_2 C5''_2 N2_2 35.6(12)
